data_4345346
loop_
_publ_author_name
'Guo, Zhen-Ji'
'Yu, Jiamei'
'Zhang, Yong-Zheng'
'Zhang, Jian'
'Chen, Ya'
'Wu, Yufeng'
'Xie, Lin-Hua'
'Li, Jian-Rong'

_publ_section_title
;
 Water-Stable In(III)-Based Metal-Organic Frameworks with Rod-Shaped
 Secondary Building Units: Single-Crystal to Single-Crystal Transformation
 and Selective Sorption of C2H2 over CO2 and CH4.
;
_journal_issue 4
_journal_name_full 'Inorganic chemistry'
_journal_page_first 2188
_journal_page_last 2197
_journal_paper_doi 10.1021/acs.inorgchem.6b02840
_journal_volume 56
_journal_year 2017
_chemical_formula_sum 'C36 H30 In3 O16'
_chemical_formula_weight 1063.06
_space_group_crystal_system monoclinic
_space_group_IT_number 14
_space_group_name_Hall '-P 2ybc'
_space_group_name_H-M_alt 'P 1 21/c 1'
_symmetry_space_group_name_Hall '-P 2ybc'
_symmetry_space_group_name_H-M 'P 1 21/c 1'
_atom_sites_solution_hydrogens geom
_audit_creation_method SHELXL-2014/7
_cell_angle_alpha 90
_cell_angle_beta 105.390(2)
_cell_angle_gamma 90
_cell_formula_units_Z 4
_cell_length_a 15.4501(2)
_cell_length_b 23.7629(3)
_cell_length_c 18.1394(3)
_cell_measurement_reflns_used 17768
_cell_measurement_temperature 293(2)
_cell_measurement_theta_max 74.0080
_cell_measurement_theta_min 3.4690
_cell_volume 6420.88(17)
_computing_cell_refinement
; 
'Sun Sep 04 01:20:04 2016' 
;
_computing_data_collection
; 
'Sun Sep 04 01:20:04 2016' 
;
_computing_data_reduction
; 
'Sun Sep 04 01:20:04 2016' 
;
_computing_structure_refinement 'SHELXL-2014/7 (Sheldrick, 2014)'
_diffrn_ambient_temperature 293(2)
_diffrn_detector_area_resol_mean 10.3376
_diffrn_measured_fraction_theta_full 1.000
_diffrn_measured_fraction_theta_max 0.977
_diffrn_measurement_device_type 'SuperNova, Dual, Cu at zero, AtlasS2'
_diffrn_measurement_method '\w scans'
_diffrn_radiation_type CuK\a
_diffrn_radiation_wavelength 1.54178
_diffrn_reflns_av_R_equivalents 0.0500
_diffrn_reflns_av_unetI/netI 0.0473
_diffrn_reflns_Laue_measured_fraction_full 1.000
_diffrn_reflns_Laue_measured_fraction_max 0.977
_diffrn_reflns_limit_h_max 13
_diffrn_reflns_limit_h_min -18
_diffrn_reflns_limit_k_max 27
_diffrn_reflns_limit_k_min -29
_diffrn_reflns_limit_l_max 22
_diffrn_reflns_limit_l_min -21
_diffrn_reflns_number 39650
_diffrn_reflns_point_group_measured_fraction_full 1.000
_diffrn_reflns_point_group_measured_fraction_max 0.977
_diffrn_reflns_theta_full 67.679
_diffrn_reflns_theta_max 74.235
_diffrn_reflns_theta_min 3.502
_diffrn_source 'sealed X-ray tube'
_exptl_absorpt_coefficient_mu 8.916
_exptl_absorpt_correction_T_max 1.00000
_exptl_absorpt_correction_T_min 0.52626
_exptl_absorpt_correction_type multi-scan
_exptl_absorpt_process_details
; 
'Sun Sep 04 01:20:04 2016' 
;
_exptl_crystal_density_diffrn 1.100
_exptl_crystal_description
; 
'Sun Sep 04 01:20:04 2016' 
;
_exptl_crystal_F_000 2084
_exptl_crystal_size_max 0.200
_exptl_crystal_size_mid 0.160
_exptl_crystal_size_min 0.150
_refine_diff_density_max 1.526
_refine_diff_density_min -1.446
_refine_diff_density_rms 0.116
_refine_ls_extinction_method none
_refine_ls_goodness_of_fit_ref 1.036
_refine_ls_hydrogen_treatment constr
_refine_ls_matrix_type full
_refine_ls_number_parameters 499
_refine_ls_number_reflns 12796
_refine_ls_number_restraints 0
_refine_ls_restrained_S_all 1.036
_refine_ls_R_factor_all 0.0473
_refine_ls_R_factor_gt 0.0375
_refine_ls_shift/su_max 0.003
_refine_ls_shift/su_mean 0.000
_refine_ls_structure_factor_coef Fsqd
_refine_ls_weighting_details 'w=1/[\s^2^(Fo^2^)+(0.0571P)^2^+5.9374P] where P=(Fo^2^+2Fc^2^)/3'
_refine_ls_weighting_scheme calc
_refine_ls_wR_factor_gt 0.0979
_refine_ls_wR_factor_ref 0.1030
_reflns_Friedel_coverage 0.000
_reflns_number_gt 10830
_reflns_number_total 12796
_reflns_threshold_expression 'I > 2\s(I)'
_cod_data_source_file ic6b02840_si_002.cif
_cod_data_source_block BUT_70_recovered_from_BUT_70B
_cod_database_code 4345346
_shelx_shelxl_version_number 2014/7
_shelx_space_group_comment
; 
The symmetry employed for this shelxl refinement is uniquely defined 
by the following loop, which should always be used as a source of 
symmetry information in preference to the above space-group names. 
They are only intended as comments. 
;
_shelx_estimated_absorpt_t_min 0.269
_shelx_estimated_absorpt_t_max 0.348

loop_
_space_group_symop_operation_xyz
'x, y, z'
'-x, y+1/2, -z+1/2'
'-x, -y, -z'
'x, -y-1/2, z-1/2'

loop_
_atom_site_label
_atom_site_type_symbol
_atom_site_fract_x
_atom_site_fract_y
_atom_site_fract_z
_atom_site_U_iso_or_equiv
_atom_site_adp_type
_atom_site_occupancy
_atom_site_site_symmetry_order
_atom_site_calc_flag
_atom_site_refinement_flags_posn
_atom_site_refinement_flags_adp
_atom_site_refinement_flags_occupancy
In1 In 0.5000 0.5000 1.0000 0.01448(8) Uani 1 2 d S . P
In2 In 0.28781(2) 0.51282(2) 0.86684(2) 0.01405(7) Uani 1 1 d . . .
In3 In 0.19100(2) 0.52888(2) 0.65674(2) 0.01319(7) Uani 1 1 d . . .
In4 In 0.0000 0.5000 0.5000 0.01345(8) Uani 1 2 d S . P
O1 O 0.42867(17) 0.51354(12) 0.88725(15) 0.0190(5) Uani 1 1 d . . .
O2 O 0.27343(18) 0.48928(11) 0.75260(14) 0.0173(5) Uani 1 1 d . . .
O3 O 0.09095(16) 0.55831(11) 0.56344(14) 0.0157(5) Uani 1 1 d . . .
O4 O 0.14353(18) 0.50750(12) 0.85051(14) 0.0203(6) Uani 1 1 d . . .
O5 O 0.28376(18) 0.54299(11) 0.97723(14) 0.0184(5) Uani 1 1 d . . .
O6 O 0.42653(18) 0.56628(11) 1.03799(16) 0.0214(6) Uani 1 1 d . . .
O7 O 0.28167(19) 0.89786(11) 1.34032(15) 0.0214(6) Uani 1 1 d . . .
O8 O 0.17732(19) 0.90042(11) 1.22766(15) 0.0211(6) Uani 1 1 d . . .
O9 O 0.01129(18) 0.54691(11) 1.40155(15) 0.0202(5) Uani 1 1 d . . .
O10 O -0.07962(17) 0.50396(11) 1.30000(14) 0.0178(5) Uani 1 1 d . . .
O11 O 0.20311(19) 0.45103(12) 0.59909(15) 0.0223(6) Uani 1 1 d . . .
O12 O 0.10744(18) 0.44578(12) 0.48217(16) 0.0223(6) Uani 1 1 d . . .
O13 O 0.7810(2) 0.38483(15) 0.48104(19) 0.0343(7) Uani 1 1 d . . .
O14 O 0.70177(19) 0.43139(14) 0.37689(16) 0.0289(7) Uani 1 1 d . . .
O15 O 0.40562(18) 0.06523(11) 0.51091(15) 0.0194(5) Uani 1 1 d . . .
O16 O 0.29308(18) 0.07489(11) 0.40410(15) 0.0210(6) Uani 1 1 d . . .
C1 C 0.3418(3) 0.56928(16) 1.0272(2) 0.0188(7) Uani 1 1 d . . .
C2 C 0.3106(3) 0.60638(17) 1.0808(2) 0.0213(8) Uani 1 1 d . . .
H2 H 0.3524 0.6277 1.1161 0.026 Uiso 1 1 calc R U .
C3 C 0.2248(3) 0.60999(17) 1.0797(2) 0.0204(8) Uani 1 1 d . . .
H3 H 0.1822 0.5931 1.0398 0.024 Uiso 1 1 calc R U .
C4 C 0.1942(3) 0.64010(17) 1.1400(2) 0.0199(8) Uani 1 1 d . . .
C5 C 0.1988(3) 0.69835(17) 1.1480(2) 0.0201(8) Uani 1 1 d . . .
C6 C 0.1780(3) 0.72320(17) 1.2120(2) 0.0212(8) Uani 1 1 d . . .
C7 C 0.1480(3) 0.69041(17) 1.2644(2) 0.0212(8) Uani 1 1 d . . .
C8 C 0.1385(3) 0.63242(17) 1.2526(2) 0.0211(8) Uani 1 1 d . . .
C9 C 0.1627(3) 0.60666(16) 1.1912(2) 0.0198(8) Uani 1 1 d . . .
C10 C 0.2300(3) 0.73488(18) 1.0922(2) 0.0263(9) Uani 1 1 d . . .
H10A H 0.2287 0.7736 1.1068 0.039 Uiso 1 1 calc R U .
H10B H 0.2902 0.7246 1.0925 0.039 Uiso 1 1 calc R U .
H10C H 0.1911 0.7296 1.0418 0.039 Uiso 1 1 calc R U .
C11 C 0.1179(3) 0.71625(19) 1.3301(3) 0.0319(10) Uani 1 1 d . . .
H11A H 0.1283 0.7561 1.3314 0.048 Uiso 1 1 calc R U .
H11B H 0.0550 0.7091 1.3230 0.048 Uiso 1 1 calc R U .
H11C H 0.1513 0.6998 1.3775 0.048 Uiso 1 1 calc R U .
C12 C 0.1586(3) 0.54326(18) 1.1795(3) 0.0312(10) Uani 1 1 d . . .
H12A H 0.1360 0.5259 1.2184 0.047 Uiso 1 1 calc R U .
H12B H 0.1196 0.5347 1.1301 0.047 Uiso 1 1 calc R U .
H12C H 0.2178 0.5292 1.1826 0.047 Uiso 1 1 calc R U .
C13 C 0.1851(3) 0.78530(17) 1.2195(2) 0.0214(8) Uani 1 1 d . . .
H13 H 0.1561 0.8066 1.1771 0.026 Uiso 1 1 calc R U .
C14 C 0.2291(3) 0.81290(16) 1.2812(2) 0.0221(8) Uani 1 1 d . . .
H14 H 0.2602 0.7929 1.3242 0.026 Uiso 1 1 calc R U .
C15 C 0.2299(3) 0.87513(15) 1.2829(2) 0.0169(7) Uani 1 1 d . . .
C16 C 0.0989(3) 0.59978(17) 1.3047(2) 0.0212(8) Uani 1 1 d . . .
H16 H 0.1244 0.6022 1.3572 0.025 Uiso 1 1 calc R U .
C17 C 0.0271(3) 0.56675(17) 1.2786(2) 0.0221(8) Uani 1 1 d . . .
H17 H 0.0038 0.5624 1.2261 0.027 Uiso 1 1 calc R U .
C18 C -0.0157(2) 0.53706(16) 1.3309(2) 0.0172(7) Uani 1 1 d . . .
C21 C 0.1785(2) 0.43283(16) 0.5320(2) 0.0184(7) Uani 1 1 d . . .
C22 C 0.2375(3) 0.39054(17) 0.5091(2) 0.0229(8) Uani 1 1 d . . .
H22 H 0.2174 0.3722 0.4624 0.027 Uiso 1 1 calc R U .
C23 C 0.3180(3) 0.37853(16) 0.5541(2) 0.0202(8) Uani 1 1 d . . .
H23 H 0.3349 0.3972 0.6008 0.024 Uiso 1 1 calc R U .
C24 C 0.3840(2) 0.33829(16) 0.5375(2) 0.0177(7) Uani 1 1 d . . .
C25 C 0.4629(3) 0.36074(17) 0.5241(2) 0.0219(8) Uani 1 1 d . . .
C26 C 0.5292(3) 0.32375(17) 0.5128(2) 0.0208(8) Uani 1 1 d . . .
C27 C 0.5154(3) 0.26521(16) 0.5133(2) 0.0198(8) Uani 1 1 d . . .
C28 C 0.4344(3) 0.24411(16) 0.5235(2) 0.0176(7) Uani 1 1 d . . .
C29 C 0.3693(2) 0.28052(16) 0.5371(2) 0.0170(7) Uani 1 1 d . . .
C30 C 0.4735(3) 0.42410(18) 0.5224(3) 0.0348(10) Uani 1 1 d . . .
H30A H 0.4213 0.4419 0.5313 0.052 Uiso 1 1 calc R U .
H30B H 0.5257 0.4353 0.5615 0.052 Uiso 1 1 calc R U .
H30C H 0.4800 0.4353 0.4733 0.052 Uiso 1 1 calc R U .
C31 C 0.5859(3) 0.22498(19) 0.4989(3) 0.0311(10) Uani 1 1 d . . .
H31A H 0.6367 0.2461 0.4933 0.047 Uiso 1 1 calc R U .
H31B H 0.6046 0.1996 0.5414 0.047 Uiso 1 1 calc R U .
H31C H 0.5608 0.2039 0.4531 0.047 Uiso 1 1 calc R U .
C32 C 0.2866(3) 0.25761(18) 0.5566(3) 0.0287(9) Uani 1 1 d . . .
H32A H 0.2866 0.2173 0.5537 0.043 Uiso 1 1 calc R U .
H32B H 0.2870 0.2690 0.6075 0.043 Uiso 1 1 calc R U .
H32C H 0.2338 0.2721 0.5210 0.043 Uiso 1 1 calc R U .
C33 C 0.6145(3) 0.34488(18) 0.5001(3) 0.0255(8) Uani 1 1 d . . .
H33 H 0.6677 0.3331 0.5341 0.031 Uiso 1 1 calc R U .
C34 C 0.6209(3) 0.3793(2) 0.4439(2) 0.0278(9) Uani 1 1 d . . .
H34 H 0.5687 0.3913 0.4088 0.033 Uiso 1 1 calc R U .
C35 C 0.7100(3) 0.39920(18) 0.4355(2) 0.0245(8) Uani 1 1 d . . .
C36 C 0.4207(3) 0.18227(16) 0.5174(2) 0.0185(7) Uani 1 1 d . . .
H36 H 0.4638 0.1598 0.5498 0.022 Uiso 1 1 calc R U .
C37 C 0.3524(3) 0.15639(16) 0.4700(2) 0.0197(7) Uani 1 1 d . . .
H37 H 0.3048 0.1776 0.4410 0.024 Uiso 1 1 calc R U .
C38 C 0.3500(3) 0.09386(16) 0.4619(2) 0.0189(7) Uani 1 1 d . . .

loop_
_atom_site_aniso_label
_atom_site_aniso_U_11
_atom_site_aniso_U_22
_atom_site_aniso_U_33
_atom_site_aniso_U_23
_atom_site_aniso_U_13
_atom_site_aniso_U_12
In1 0.01575(16) 0.00979(16) 0.01397(15) -0.00018(12) -0.00297(12) 0.00062(12)
In2 0.01727(12) 0.01042(12) 0.01100(11) -0.00008(8) -0.00232(8) 0.00134(9)
In3 0.01421(12) 0.01132(12) 0.01114(11) 0.00008(8) -0.00171(8) -0.00087(8)
In4 0.01332(15) 0.01285(16) 0.01147(15) 0.00000(12) -0.00144(11) -0.00121(12)
O1 0.0163(12) 0.0214(14) 0.0154(12) 0.0012(11) -0.0027(9) -0.0009(11)
O2 0.0216(12) 0.0167(13) 0.0107(11) -0.0026(10) -0.0006(9) 0.0020(11)
O3 0.0170(12) 0.0116(12) 0.0137(11) -0.0024(9) -0.0043(9) -0.0036(10)
O4 0.0205(13) 0.0240(15) 0.0135(12) 0.0001(10) -0.0006(10) 0.0016(11)
O5 0.0230(13) 0.0182(13) 0.0128(11) -0.0027(10) 0.0028(10) -0.0003(11)
O6 0.0215(13) 0.0138(13) 0.0263(13) -0.0033(11) 0.0016(11) 0.0040(11)
O7 0.0319(15) 0.0081(12) 0.0203(13) 0.0003(10) 0.0002(11) -0.0019(11)
O8 0.0279(14) 0.0132(13) 0.0190(12) 0.0029(10) 0.0009(11) -0.0029(11)
O9 0.0266(14) 0.0166(13) 0.0165(12) 0.0003(10) 0.0039(10) -0.0060(11)
O10 0.0169(12) 0.0207(14) 0.0147(12) -0.0043(10) 0.0022(9) -0.0082(10)
O11 0.0306(14) 0.0167(13) 0.0177(13) -0.0031(11) 0.0033(11) 0.0090(12)
O12 0.0172(12) 0.0224(15) 0.0234(13) -0.0048(11) -0.0012(10) 0.0036(11)
O13 0.0249(15) 0.0364(18) 0.0390(17) 0.0173(15) 0.0042(13) -0.0040(14)
O14 0.0205(13) 0.0396(18) 0.0240(14) 0.0095(13) 0.0017(11) -0.0083(13)
O15 0.0214(13) 0.0113(12) 0.0212(13) -0.0007(10) -0.0021(10) 0.0038(10)
O16 0.0235(13) 0.0114(12) 0.0217(13) -0.0028(10) -0.0051(10) 0.0005(11)
C1 0.0236(18) 0.0137(18) 0.0150(16) 0.0024(14) -0.0020(14) 0.0002(15)
C2 0.0232(19) 0.0192(19) 0.0190(17) -0.0058(15) 0.0012(14) -0.0027(16)
C3 0.0263(19) 0.0154(18) 0.0177(17) -0.0032(14) 0.0029(14) -0.0046(15)
C4 0.0240(18) 0.0172(19) 0.0174(17) -0.0050(15) 0.0034(14) -0.0067(15)
C5 0.0236(18) 0.0170(19) 0.0182(17) -0.0035(15) 0.0028(14) -0.0062(15)
C6 0.0228(18) 0.0163(19) 0.0240(18) -0.0054(15) 0.0051(15) -0.0040(15)
C7 0.028(2) 0.0140(18) 0.0230(18) -0.0032(15) 0.0098(15) -0.0039(16)
C8 0.0252(19) 0.0164(19) 0.0208(18) -0.0023(15) 0.0043(15) -0.0049(15)
C9 0.0245(18) 0.0111(17) 0.0244(18) -0.0056(15) 0.0075(15) -0.0068(15)
C10 0.037(2) 0.019(2) 0.0247(19) -0.0009(16) 0.0124(17) -0.0053(18)
C11 0.053(3) 0.018(2) 0.032(2) -0.0043(18) 0.024(2) -0.008(2)
C12 0.048(3) 0.0152(19) 0.037(2) -0.0085(18) 0.023(2) -0.0082(19)
C13 0.028(2) 0.0147(19) 0.0216(18) -0.0003(15) 0.0066(15) -0.0016(16)
C14 0.031(2) 0.0105(18) 0.0211(18) -0.0005(14) 0.0013(15) 0.0024(16)
C15 0.0278(19) 0.0053(16) 0.0158(16) 0.0012(13) 0.0027(14) -0.0044(14)
C16 0.0267(19) 0.0173(19) 0.0198(17) -0.0013(15) 0.0063(15) -0.0006(16)
C17 0.027(2) 0.021(2) 0.0182(17) -0.0010(15) 0.0060(15) -0.0062(16)
C18 0.0189(17) 0.0176(18) 0.0142(16) 0.0036(14) 0.0030(13) 0.0014(15)
C21 0.0186(17) 0.0157(18) 0.0196(17) -0.0021(14) 0.0029(14) -0.0002(15)
C22 0.0251(19) 0.0190(19) 0.0224(18) -0.0118(16) 0.0026(15) -0.0025(16)
C23 0.0257(19) 0.0121(18) 0.0215(18) -0.0024(14) 0.0042(15) -0.0035(15)
C24 0.0178(17) 0.0128(17) 0.0190(17) -0.0027(14) -0.0012(13) -0.0001(14)
C25 0.0249(19) 0.0131(18) 0.0266(19) -0.0037(15) 0.0051(15) -0.0031(15)
C26 0.0227(19) 0.0171(19) 0.0225(18) 0.0016(15) 0.0056(15) -0.0025(16)
C27 0.0220(18) 0.0132(18) 0.0237(18) -0.0010(15) 0.0053(14) 0.0039(15)
C28 0.0218(18) 0.0099(17) 0.0197(17) -0.0011(14) 0.0032(14) 0.0009(14)
C29 0.0143(16) 0.0126(17) 0.0225(17) -0.0005(14) 0.0022(13) -0.0012(14)
C30 0.041(3) 0.013(2) 0.055(3) 0.003(2) 0.021(2) -0.0002(19)
C31 0.027(2) 0.018(2) 0.051(3) -0.0040(19) 0.0163(19) 0.0039(17)
C32 0.026(2) 0.0142(19) 0.050(3) -0.0039(18) 0.0162(19) -0.0036(16)
C33 0.0224(19) 0.019(2) 0.036(2) 0.0011(17) 0.0092(16) -0.0011(16)
C34 0.024(2) 0.031(2) 0.028(2) -0.0039(18) 0.0049(16) -0.0089(18)
C35 0.025(2) 0.023(2) 0.0250(19) 0.0008(16) 0.0051(16) -0.0049(17)
C36 0.0210(18) 0.0109(17) 0.0221(17) -0.0020(14) 0.0032(14) 0.0004(14)
C37 0.0205(18) 0.0108(17) 0.0239(18) -0.0007(14) -0.0009(14) 0.0022(14)
C38 0.0205(17) 0.0121(17) 0.0217(18) -0.0042(15) 0.0014(14) 0.0008(15)

loop_
_atom_type_symbol
_atom_type_description
_atom_type_scat_dispersion_real
_atom_type_scat_dispersion_imag
_atom_type_scat_source
C C 0.0181 0.0091 'International Tables Vol C Tables 4.2.6.8 and 6.1.1.4'
H H 0.0000 0.0000 'International Tables Vol C Tables 4.2.6.8 and 6.1.1.4'
O O 0.0492 0.0322 'International Tables Vol C Tables 4.2.6.8 and 6.1.1.4'
In In 0.0822 5.0449 'International Tables Vol C Tables 4.2.6.8 and 6.1.1.4'

loop_
_geom_angle_atom_site_label_1
_geom_angle_atom_site_label_2
_geom_angle_atom_site_label_3
_geom_angle
_geom_angle_site_symmetry_1
_geom_angle_site_symmetry_3
O1 In1 O1 180.00(14) 3_667 .
O1 In1 O6 90.84(11) 3_667 3_667
O1 In1 O6 89.16(11) . 3_667
O1 In1 O6 89.15(11) 3_667 .
O1 In1 O6 90.85(11) . .
O6 In1 O6 180.0 3_667 .
O1 In1 O15 89.62(10) 3_667 4_566
O1 In1 O15 90.38(10) . 4_566
O6 In1 O15 86.05(11) 3_667 4_566
O6 In1 O15 93.95(11) . 4_566
O1 In1 O15 90.38(10) 3_667 2_656
O1 In1 O15 89.62(10) . 2_656
O6 In1 O15 93.95(11) 3_667 2_656
O6 In1 O15 86.05(11) . 2_656
O15 In1 O15 180.00(10) 4_566 2_656
O2 In2 O1 90.54(10) . .
O2 In2 O5 171.53(10) . .
O1 In2 O5 96.77(10) . .
O2 In2 O7 93.14(10) . 4_575
O1 In2 O7 90.77(11) . 4_575
O5 In2 O7 82.51(10) . 4_575
O2 In2 O4 90.80(10) . .
O1 In2 O4 176.39(11) . .
O5 In2 O4 82.16(10) . .
O7 In2 O4 92.51(11) 4_575 .
O2 In2 O16 92.09(10) . 4_566
O1 In2 O16 90.08(10) . 4_566
O5 In2 O16 92.18(10) . 4_566
O7 In2 O16 174.69(10) 4_575 4_566
O4 In2 O16 86.52(10) . 4_566
O3 In3 O2 169.67(10) . .
O3 In3 O14 94.82(10) . 3_666
O2 In3 O14 95.13(11) . 3_666
O3 In3 O11 92.01(10) . .
O2 In3 O11 84.54(10) . .
O14 In3 O11 93.84(12) 3_666 .
O3 In3 O8 93.09(10) . 4_575
O2 In3 O8 89.38(10) . 4_575
O14 In3 O8 91.85(12) 3_666 4_575
O11 In3 O8 172.01(11) . 4_575
O3 In3 O10 85.84(10) . 3_567
O2 In3 O10 84.59(10) . 3_567
O14 In3 O10 173.51(12) 3_666 3_567
O11 In3 O10 92.59(11) . 3_567
O8 In3 O10 81.66(10) 4_575 3_567
O3 In4 O3 180.0 . 3_566
O3 In4 O9 94.44(10) . 3_567
O3 In4 O9 85.56(10) 3_566 3_567
O3 In4 O9 85.56(10) . 1_554
O3 In4 O9 94.44(10) 3_566 1_554
O9 In4 O9 180.0 3_567 1_554
O3 In4 O12 92.64(10) . .
O3 In4 O12 87.35(10) 3_566 .
O9 In4 O12 92.83(11) 3_567 .
O9 In4 O12 87.17(11) 1_554 .
O3 In4 O12 87.36(10) . 3_566
O3 In4 O12 92.65(10) 3_566 3_566
O9 In4 O12 87.17(11) 3_567 3_566
O9 In4 O12 92.83(11) 1_554 3_566
O12 In4 O12 180.0 . 3_566
In1 O1 In2 115.17(13) . .
In3 O2 In2 125.67(13) . .
In3 O3 In4 118.02(12) . .
C1 O5 In2 130.4(3) . .
C1 O6 In1 126.7(2) . .
C15 O7 In2 125.8(2) . 4_576
C15 O8 In3 134.4(2) . 4_576
C18 O9 In4 132.1(3) . 1_556
C18 O10 In3 130.4(2) . 3_567
C21 O11 In3 136.4(3) . .
C21 O12 In4 126.0(3) . .
C35 O14 In3 125.8(3) . 3_666
C38 O15 In1 132.1(3) . 2_646
C38 O16 In2 124.0(2) . 4_565
O5 C1 O6 126.1(4) . .
O5 C1 C2 118.3(3) . .
O6 C1 C2 115.6(3) . .
C3 C2 C1 121.8(4) . .
C2 C3 C4 122.2(4) . .
C5 C4 C9 120.8(4) . .
C5 C4 C3 122.5(4) . .
C9 C4 C3 116.6(4) . .
C4 C5 C6 118.9(4) . .
C4 C5 C10 121.4(4) . .
C6 C5 C10 119.6(4) . .
C7 C6 C5 120.9(4) . .
C7 C6 C13 121.5(4) . .
C5 C6 C13 117.6(4) . .
C8 C7 C6 119.1(4) . .
C8 C7 C11 118.5(4) . .
C6 C7 C11 122.2(4) . .
C7 C8 C9 120.8(4) . .
C7 C8 C16 117.7(4) . .
C9 C8 C16 121.4(4) . .
C4 C9 C8 119.3(4) . .
C4 C9 C12 118.5(4) . .
C8 C9 C12 122.2(4) . .
C14 C13 C6 125.5(4) . .
C13 C14 C15 121.0(4) . .
O7 C15 O8 126.0(3) . .
O7 C15 C14 116.6(3) . .
O8 C15 C14 117.3(3) . .
C17 C16 C8 121.8(4) . .
C16 C17 C18 121.6(4) . .
O9 C18 O10 124.9(3) . .
O9 C18 C17 118.8(3) . .
O10 C18 C17 116.3(3) . .
O11 C21 O12 126.4(4) . .
O11 C21 C22 117.0(3) . .
O12 C21 C22 116.5(3) . .
C23 C22 C21 121.2(3) . .
C22 C23 C24 126.7(4) . .
C29 C24 C25 121.4(4) . .
C29 C24 C23 121.1(3) . .
C25 C24 C23 117.6(3) . .
C26 C25 C24 119.0(4) . .
C26 C25 C30 122.1(4) . .
C24 C25 C30 118.8(4) . .
C25 C26 C27 120.0(4) . .
C25 C26 C33 121.5(4) . .
C27 C26 C33 118.5(4) . .
C28 C27 C26 119.7(4) . .
C28 C27 C31 120.1(4) . .
C26 C27 C31 120.2(4) . .
C29 C28 C27 120.7(3) . .
C29 C28 C36 122.0(3) . .
C27 C28 C36 117.3(3) . .
C24 C29 C28 119.1(3) . .
C24 C29 C32 120.0(3) . .
C28 C29 C32 120.7(3) . .
C34 C33 C26 125.2(4) . .
C33 C34 C35 121.8(4) . .
O13 C35 O14 126.3(4) . .
O13 C35 C34 121.4(4) . .
O14 C35 C34 112.3(4) . .
C37 C36 C28 125.6(4) . .
C36 C37 C38 121.4(3) . .
O16 C38 O15 126.1(3) . .
O16 C38 C37 115.6(3) . .
O15 C38 C37 118.3(3) . .

loop_
_geom_bond_atom_site_label_1
_geom_bond_atom_site_label_2
_geom_bond_distance
_geom_bond_site_symmetry_2
In1 O1 2.075(2) 3_667
In1 O1 2.075(2) .
In1 O6 2.159(3) 3_667
In1 O6 2.159(3) .
In1 O15 2.173(3) 4_566
In1 O15 2.173(3) 2_656
In2 O2 2.101(2) .
In2 O1 2.109(3) .
In2 O5 2.143(3) .
In2 O7 2.173(3) 4_575
In2 O4 2.173(3) .
In2 O16 2.186(3) 4_566
In3 O3 2.087(2) .
In3 O2 2.087(3) .
In3 O14 2.132(3) 3_666
In3 O11 2.158(3) .
In3 O8 2.160(3) 4_575
In3 O10 2.214(3) 3_567
In4 O3 2.088(2) .
In4 O3 2.088(2) 3_566
In4 O9 2.151(3) 3_567
In4 O9 2.151(3) 1_554
In4 O12 2.192(3) .
In4 O12 2.192(3) 3_566
O5 C1 1.259(5) .
O6 C1 1.274(5) .
O7 C15 1.255(5) .
O7 In2 2.173(3) 4_576
O8 C15 1.262(5) .
O8 In3 2.160(3) 4_576
O9 C18 1.261(5) .
O9 In4 2.151(3) 1_556
O10 C18 1.270(5) .
O10 In3 2.214(3) 3_567
O11 C21 1.252(5) .
O12 C21 1.261(5) .
O13 C35 1.234(5) .
O14 C35 1.289(5) .
O14 In3 2.132(3) 3_666
O15 C38 1.260(5) .
O15 In1 2.173(3) 2_646
O16 C38 1.259(5) .
O16 In2 2.186(3) 4_565
C1 C2 1.484(5) .
C2 C3 1.323(6) .
C3 C4 1.486(5) .
C4 C5 1.391(6) .
C4 C9 1.404(6) .
C5 C6 1.415(6) .
C5 C10 1.506(6) .
C6 C7 1.399(6) .
C6 C13 1.483(5) .
C7 C8 1.396(6) .
C7 C11 1.520(6) .
C8 C9 1.406(6) .
C8 C16 1.476(6) .
C9 C12 1.520(5) .
C13 C14 1.319(6) .
C14 C15 1.479(5) .
C16 C17 1.338(6) .
C17 C18 1.473(5) .
C21 C22 1.487(5) .
C22 C23 1.326(6) .
C23 C24 1.485(5) .
C24 C29 1.391(5) .
C24 C25 1.409(6) .
C25 C26 1.405(6) .
C25 C30 1.516(6) .
C26 C27 1.408(5) .
C26 C33 1.485(5) .
C27 C28 1.404(5) .
C27 C31 1.523(5) .
C28 C29 1.399(5) .
C28 C36 1.485(5) .
C29 C32 1.514(5) .
C33 C34 1.330(6) .
C34 C35 1.501(6) .
C36 C37 1.323(5) .
C37 C38 1.493(5) .
